data_7028087
loop_
_publ_author_name
'R. Pool, Brett'
'Sun, Chee-Chung'
'M. White, Jonathan'

_publ_section_title
;
 Influence of the ferrocene substituent on C--O bonds at the \a position.
 Results from low-temperature X-ray structural studies
;
_journal_issue 8
_journal_name_full 'Journal of the Chemical Society, Dalton Transactions'
_journal_page_first 1269
_journal_paper_doi 10.1039/a801652f
_journal_year 1998
_chemical_formula_sum 'C19 H17 Fe N O4'
_chemical_formula_weight 379.19
_chemical_name_common '1-ferrocenylethyl p-nitrobenzoate'
_chemical_name_systematic
; 
 ? 
;
_space_group_IT_number 2
_symmetry_cell_setting triclinic
_symmetry_space_group_name_Hall '-P 1'
_symmetry_space_group_name_H-M 'P -1'
_atom_sites_solution_hydrogens geom
_atom_sites_solution_primary direct
_atom_sites_solution_secondary difmap
_audit_creation_method SHELXL-97
_cell_angle_alpha 88.76(2)
_cell_angle_beta 79.26(2)
_cell_angle_gamma 61.31(2)
_cell_formula_units_Z 2
_cell_length_a 7.325(2)
_cell_length_b 7.2810(10)
_cell_length_c 17.488(4)
_cell_measurement_reflns_used 25
_cell_measurement_temperature 130.0(1)
_cell_measurement_theta_max 15
_cell_measurement_theta_min 12
_cell_volume 801.4(4)
_computing_molecular_graphics 'ZORTEP (Zolnsai, Hieldeberg)'
_computing_structure_refinement 'SHELXL-97 (Sheldrick, 1997)'
_computing_structure_solution 'SHELXS-97 (Sheldrick, 1990)'
_diffrn_ambient_temperature 130.0(1)
_diffrn_measurement_device_type 'Enraf Nonium Cad4f'
_diffrn_measurement_method 'theta 2theta'
_diffrn_radiation_monochromator graphite
_diffrn_radiation_source 'fine-focus sealed tube'
_diffrn_radiation_type MoK\a
_diffrn_radiation_wavelength 0.71069
_diffrn_reflns_av_R_equivalents 0.0182
_diffrn_reflns_av_sigmaI/netI 0.0393
_diffrn_reflns_limit_h_max 10
_diffrn_reflns_limit_h_min 0
_diffrn_reflns_limit_k_max 10
_diffrn_reflns_limit_k_min -8
_diffrn_reflns_limit_l_max 24
_diffrn_reflns_limit_l_min -24
_diffrn_reflns_number 5000
_diffrn_reflns_theta_full 29.98
_diffrn_reflns_theta_max 29.98
_diffrn_reflns_theta_min 2.38
_diffrn_standards_decay_% insignificant
_diffrn_standards_interval_time '160 minutes'
_diffrn_standards_number 3
_exptl_absorpt_coefficient_mu 0.966
_exptl_absorpt_correction_T_max 0.95
_exptl_absorpt_correction_T_min 0.65
_exptl_absorpt_correction_type analytical
_exptl_crystal_colour orange
_exptl_crystal_density_diffrn 1.571
_exptl_crystal_density_meas ?
_exptl_crystal_density_method 'not measured'
_exptl_crystal_description plate
_exptl_crystal_F_000 392
_exptl_crystal_size_max 0.5
_exptl_crystal_size_mid 0.38
_exptl_crystal_size_min 0.025
_refine_diff_density_max 0.392
_refine_diff_density_min -0.461
_refine_diff_density_rms 0.066
_refine_ls_extinction_coef 0.0034(16)
_refine_ls_extinction_expression Fc^*^=kFc[1+0.001xFc^2^\l^3^/sin(2\q)]^-1/4^
_refine_ls_extinction_method SHELXL
_refine_ls_goodness_of_fit_ref 0.960
_refine_ls_hydrogen_treatment mixed
_refine_ls_matrix_type full
_refine_ls_number_parameters 295
_refine_ls_number_reflns 4665
_refine_ls_number_restraints 0
_refine_ls_restrained_S_all 0.960
_refine_ls_R_factor_all 0.0541
_refine_ls_R_factor_gt 0.0377
_refine_ls_shift/su_max 0.011
_refine_ls_shift/su_mean 0.000
_refine_ls_structure_factor_coef Fsqd
_refine_ls_weighting_details 'w=1/[\s^2^(Fo^2^)+(0.0602P)^2^+0.1690P] where P=(Fo^2^+2Fc^2^)/3'
_refine_ls_weighting_scheme calc
_refine_ls_wR_factor_gt 0.0908
_refine_ls_wR_factor_ref 0.0998
_reflns_number_gt 3777
_reflns_number_total 4665
_reflns_threshold_expression >2sigma(I)
_cod_data_source_file f801652sup1.cif
_cod_data_source_block compound10
_cod_depositor_comments
;
The following automatic conversions were performed:

'_symmetry_cell_setting' value 'Triclinic' changed to 'triclinic'
according to /home/saulius/struct/CIF-dictionaries/cif_core.dic
dictionary named 'cif_core.dic' version 2.4.2 from
2011-04-26.

'_exptl_absorpt_correction_type' value 'Analytical'
changed to 'analytical' according to
/home/saulius/struct/CIF-dictionaries/cif_core.dic dictionary named
'cif_core.dic' version 2.4.2 from 2011-04-26.

Automatic conversion script
Id: cif_fix_values 1891 2012-01-12 08:04:46Z andrius 

The following automatic conversions were performed:

'_exptl_crystal_density_meas' value 'not measured' was changed to '?'
- the value is perceived as not measured.

Automatic conversion script
Id: cif_fix_values 3008 2015-01-20 13:52:24Z robertas 

The following automatic conversions were performed:

'_refine_ls_weighting_scheme' value 'calc
w=1/[\s^2^(Fo^2^)+(0.0602P)^2^+0.1690P] where P=(Fo^2^+2Fc^2^)/3' was
changed to 'calc'. New tag '_refine_ls_weighting_details' was
created. The value of the new tag was set to
'w=1/[\s^2^(Fo^2^)+(0.0602P)^2^+0.1690P] where P=(Fo^2^+2Fc^2^)/3'.

Automatic conversion script
Id: cif_fix_values 3143 2015-03-26 13:38:13Z robertas 
;
_cod_original_cell_volume 801.4(3)
_cod_original_sg_symbol_H-M P-1
_cod_database_code 7028087

loop_
_symmetry_equiv_pos_as_xyz
'x, y, z'
'-x, -y, -z'

loop_
_atom_site_label
_atom_site_type_symbol
_atom_site_fract_x
_atom_site_fract_y
_atom_site_fract_z
_atom_site_U_iso_or_equiv
_atom_site_adp_type
_atom_site_occupancy
_atom_site_calc_flag
Fe Fe 0.45743(4) 0.25323(4) 0.130438(15) 0.02204(9) Uani 1 d
O1 O 0.1876(2) 0.1898(2) 0.30408(7) 0.0226(3) Uani 1 d
O2 O -0.0920(2) 0.1917(2) 0.38591(9) 0.0299(3) Uani 1 d
O3 O 0.5816(2) 0.3183(3) 0.61190(8) 0.0306(3) Uani 1 d
O4 O 0.3096(2) 0.3374(2) 0.69298(8) 0.0303(3) Uani 1 d
N N 0.4131(2) 0.3140(2) 0.62659(9) 0.0211(3) Uani 1 d
C1 C 0.1781(3) 0.2504(3) 0.16910(11) 0.0227(3) Uani 1 d
C2 C 0.2668(3) 0.1622(3) 0.09001(12) 0.0305(4) Uani 1 d
C3 C 0.2880(3) 0.3158(4) 0.04348(12) 0.0342(5) Uani 1 d
C4 C 0.2130(3) 0.4997(3) 0.09303(12) 0.0297(4) Uani 1 d
C5 C 0.1430(3) 0.4603(3) 0.17030(11) 0.0235(4) Uani 1 d
C6 C 0.6564(3) 0.0811(3) 0.20294(13) 0.0287(4) Uani 1 d
C7 C 0.6144(3) 0.2920(3) 0.20836(13) 0.0287(4) Uani 1 d
C8 C 0.6853(4) 0.3377(4) 0.13284(16) 0.0407(6) Uani 1 d
C9 C 0.7686(3) 0.1578(5) 0.08109(15) 0.0462(7) Uani 1 d
C10 C 0.7508(3) -0.0013(4) 0.12382(14) 0.0380(5) Uani 1 d
C11 C 0.1169(3) 0.1469(3) 0.23642(12) 0.0248(4) Uani 1 d
C12 C 0.2106(5) -0.0877(4) 0.22229(16) 0.0380(5) Uani 1 d
C13 C 0.0724(3) 0.1999(3) 0.37444(11) 0.0210(3) Uani 1 d
C14 C 0.1685(3) 0.2255(3) 0.43914(10) 0.0189(3) Uani 1 d
C15 C 0.0703(3) 0.2267(3) 0.51565(11) 0.0215(3) Uani 1 d
C16 C 0.1502(3) 0.2552(3) 0.57748(11) 0.0216(3) Uani 1 d
C17 C 0.3296(3) 0.2804(3) 0.56075(10) 0.0185(3) Uani 1 d
C18 C 0.4334(3) 0.2761(3) 0.48540(10) 0.0195(3) Uani 1 d
C19 C 0.3509(3) 0.2484(3) 0.42396(10) 0.0196(3) Uani 1 d
H2 H 0.309(4) 0.021(4) 0.0705(15) 0.038(7) Uiso 1 d
H3 H 0.347(4) 0.300(4) -0.0112(16) 0.041(7) Uiso 1 d
H4 H 0.211(4) 0.625(4) 0.0796(15) 0.037(7) Uiso 1 d
H5 H 0.088(4) 0.547(4) 0.2142(16) 0.041(7) Uiso 1 d
H6 H 0.627(4) 0.010(4) 0.2440(15) 0.034(6) Uiso 1 d
H7 H 0.547(4) 0.383(4) 0.2559(16) 0.040(7) Uiso 1 d
H8 H 0.673(5) 0.459(6) 0.120(2) 0.069(10) Uiso 1 d
H9 H 0.822(5) 0.144(5) 0.0284(18) 0.048(8) Uiso 1 d
H10 H 0.783(5) -0.131(5) 0.1070(18) 0.055(9) Uiso 1 d
H11 H -0.037(4) 0.213(4) 0.2507(13) 0.026(6) Uiso 1 d
H12A H 0.177(5) -0.144(5) 0.2685(18) 0.047(8) Uiso 1 d
H12B H 0.143(5) -0.107(4) 0.1802(17) 0.046(8) Uiso 1 d
H12C H 0.351(4) -0.149(4) 0.2082(14) 0.028(6) Uiso 1 d
H15 H -0.049(4) 0.203(4) 0.5243(14) 0.028(6) Uiso 1 d
H16 H 0.090(4) 0.259(4) 0.6279(15) 0.036(7) Uiso 1 d
H18 H 0.555(3) 0.292(3) 0.4764(12) 0.020(5) Uiso 1 d
H19 H 0.418(4) 0.248(4) 0.3720(14) 0.027(6) Uiso 1 d

loop_
_atom_site_aniso_label
_atom_site_aniso_U_11
_atom_site_aniso_U_22
_atom_site_aniso_U_33
_atom_site_aniso_U_23
_atom_site_aniso_U_13
_atom_site_aniso_U_12
Fe 0.01519(13) 0.02166(14) 0.02155(14) 0.00020(9) -0.00384(9) -0.00278(10)
O1 0.0204(6) 0.0289(7) 0.0242(6) 0.0026(5) -0.0077(5) -0.0154(5)
O2 0.0221(7) 0.0389(8) 0.0357(8) 0.0054(6) -0.0073(6) -0.0199(6)
O3 0.0263(7) 0.0437(9) 0.0295(7) 0.0033(6) -0.0071(6) -0.0224(7)
O4 0.0317(7) 0.0382(8) 0.0223(7) 0.0018(6) -0.0022(6) -0.0191(7)
N 0.0213(7) 0.0183(7) 0.0225(7) 0.0035(5) -0.0046(6) -0.0086(6)
C1 0.0166(8) 0.0221(8) 0.0268(9) -0.0027(7) -0.0087(7) -0.0056(7)
C2 0.0270(9) 0.0313(10) 0.0270(9) -0.0066(8) -0.0119(8) -0.0068(8)
C3 0.0257(10) 0.0396(12) 0.0226(9) -0.0005(8) -0.0077(8) -0.0032(9)
C4 0.0232(9) 0.0260(10) 0.0282(10) 0.0069(7) -0.0068(7) -0.0024(8)
C5 0.0168(8) 0.0194(8) 0.0265(9) -0.0021(7) -0.0038(7) -0.0026(7)
C6 0.0210(9) 0.0307(10) 0.0348(10) 0.0104(8) -0.0125(8) -0.0108(8)
C7 0.0211(9) 0.0336(10) 0.0346(10) 0.0034(8) -0.0097(8) -0.0144(8)
C8 0.0272(10) 0.0488(14) 0.0509(14) 0.0218(11) -0.0121(10) -0.0215(10)
C9 0.0191(10) 0.0662(17) 0.0321(12) 0.0090(11) -0.0001(8) -0.0062(10)
C10 0.0201(9) 0.0317(11) 0.0441(13) -0.0037(9) -0.0100(9) 0.0032(8)
C11 0.0229(9) 0.0274(9) 0.0304(9) 0.0014(7) -0.0122(7) -0.0146(8)
C12 0.0506(15) 0.0293(11) 0.0467(13) 0.0045(10) -0.0221(12) -0.0250(11)
C13 0.0185(8) 0.0163(8) 0.0288(9) 0.0039(6) -0.0065(7) -0.0083(6)
C14 0.0148(7) 0.0138(7) 0.0271(8) 0.0030(6) -0.0043(6) -0.0062(6)
C15 0.0165(8) 0.0188(8) 0.0293(9) 0.0034(7) -0.0020(7) -0.0096(7)
C16 0.0180(8) 0.0188(8) 0.0240(8) 0.0023(6) 0.0005(6) -0.0075(7)
C17 0.0171(7) 0.0129(7) 0.0239(8) 0.0018(6) -0.0050(6) -0.0058(6)
C18 0.0155(7) 0.0176(8) 0.0255(8) 0.0033(6) -0.0029(6) -0.0085(6)
C19 0.0173(7) 0.0199(8) 0.0222(8) 0.0034(6) -0.0033(6) -0.0098(6)

loop_
_atom_type_symbol
_atom_type_description
_atom_type_scat_dispersion_real
_atom_type_scat_dispersion_imag
_atom_type_scat_source
C C 0.0033 0.0016 'International Tables Vol C Tables 4.2.6.8 and 6.1.1.4'
H H 0.0000 0.0000 'International Tables Vol C Tables 4.2.6.8 and 6.1.1.4'
N N 0.0061 0.0033 'International Tables Vol C Tables 4.2.6.8 and 6.1.1.4'
O O 0.0106 0.0060 'International Tables Vol C Tables 4.2.6.8 and 6.1.1.4'
Fe Fe 0.3463 0.8444 'International Tables Vol C Tables 4.2.6.8 and 6.1.1.4'

loop_
_geom_angle_atom_site_label_1
_geom_angle_atom_site_label_2
_geom_angle_atom_site_label_3
_geom_angle
C4 Fe C10 158.03(9)
C4 Fe C2 68.45(9)
C10 Fe C2 108.99(10)
C4 Fe C1 69.02(8)
C10 Fe C1 124.36(10)
C2 Fe C1 41.06(8)
C4 Fe C6 159.15(9)
C10 Fe C6 40.91(9)
C2 Fe C6 122.59(9)
C1 Fe C6 106.74(8)
C4 Fe C7 122.59(9)
C10 Fe C7 68.54(10)
C2 Fe C7 157.14(9)
C1 Fe C7 120.19(8)
C6 Fe C7 40.56(8)
C4 Fe C5 40.93(8)
C10 Fe C5 160.25(9)
C2 Fe C5 68.40(8)
C1 Fe C5 40.75(8)
C6 Fe C5 122.70(8)
C7 Fe C5 105.85(9)
C4 Fe C8 107.14(10)
C10 Fe C8 67.89(11)
C2 Fe C8 161.31(10)
C1 Fe C8 156.14(10)
C6 Fe C8 68.02(9)
C7 Fe C8 40.66(9)
C5 Fe C8 120.98(10)
C4 Fe C3 40.62(9)
C10 Fe C3 123.16(9)
C2 Fe C3 40.67(10)
C1 Fe C3 69.01(9)
C6 Fe C3 158.73(9)
C7 Fe C3 159.81(10)
C5 Fe C3 68.52(8)
C8 Fe C3 124.31(10)
C4 Fe C9 122.07(10)
C10 Fe C9 40.37(11)
C2 Fe C9 125.45(10)
C1 Fe C9 161.54(10)
C6 Fe C9 68.25(9)
C7 Fe C9 68.36(10)
C5 Fe C9 157.00(11)
C8 Fe C9 40.27(12)
C3 Fe C9 108.82(10)
C13 O1 C11 116.44(14)
O4 N O3 123.66(16)
O4 N C17 118.16(15)
O3 N C17 118.17(15)
C5 C1 C2 107.11(18)
C5 C1 C11 126.48(17)
C2 C1 C11 126.23(18)
C5 C1 Fe 69.69(11)
C2 C1 Fe 69.46(12)
C11 C1 Fe 129.76(13)
C3 C2 C1 108.56(18)
C3 C2 Fe 69.88(13)
C1 C2 Fe 69.48(11)
C3 C2 H2 124.6(16)
C1 C2 H2 126.9(16)
Fe C2 H2 125.3(16)
C4 C3 C2 107.85(18)
C4 C3 Fe 69.36(12)
C2 C3 Fe 69.45(12)
C4 C3 H3 124.9(16)
C2 C3 H3 127.2(16)
Fe C3 H3 124.9(16)
C3 C4 C5 108.07(19)
C3 C4 Fe 70.03(11)
C5 C4 Fe 69.73(11)
C3 C4 H4 127.8(16)
C5 C4 H4 124.2(16)
Fe C4 H4 124.6(16)
C1 C5 C4 108.40(17)
C1 C5 Fe 69.55(10)
C4 C5 Fe 69.33(11)
C1 C5 H5 123.1(17)
C4 C5 H5 128.4(17)
Fe C5 H5 125.6(17)
C7 C6 C10 108.0(2)
C7 C6 Fe 69.74(11)
C10 C6 Fe 69.44(12)
C7 C6 H6 125.6(16)
C10 C6 H6 126.5(16)
Fe C6 H6 126.4(16)
C6 C7 C8 107.4(2)
C6 C7 Fe 69.70(12)
C8 C7 Fe 69.73(13)
C6 C7 H7 123.8(16)
C8 C7 H7 128.8(16)
Fe C7 H7 125.0(16)
C9 C8 C7 108.7(2)
C9 C8 Fe 70.02(15)
C7 C8 Fe 69.60(12)
C9 C8 H8 125(2)
C7 C8 H8 126(2)
Fe C8 H8 124(2)
C8 C9 C10 108.0(2)
C8 C9 Fe 69.71(13)
C10 C9 Fe 69.47(13)
C8 C9 H9 127.5(19)
C10 C9 H9 124.5(19)
Fe C9 H9 125.0(18)
C9 C10 C6 108.0(2)
C9 C10 Fe 70.16(13)
C6 C10 Fe 69.65(12)
C9 C10 H10 129(2)
C6 C10 H10 122(2)
Fe C10 H10 123(2)
O1 C11 C1 107.82(14)
O1 C11 C12 108.64(16)
C1 C11 C12 114.54(18)
O1 C11 H11 106.2(14)
C1 C11 H11 109.3(14)
C12 C11 H11 110.0(14)
C11 C12 H12A 109.9(18)
C11 C12 H12B 105.2(16)
H12A C12 H12B 111(2)
C11 C12 H12C 110.9(16)
H12A C12 H12C 108(2)
H12B C12 H12C 112(2)
O2 C13 O1 125.04(17)
O2 C13 C14 122.94(17)
O1 C13 C14 112.02(15)
C15 C14 C19 120.56(17)
C15 C14 C13 117.91(15)
C19 C14 C13 121.53(16)
C16 C15 C14 120.04(16)
C16 C15 H15 121.1(14)
C14 C15 H15 118.9(14)
C15 C16 C17 118.18(17)
C15 C16 H16 122.7(16)
C17 C16 H16 119.1(16)
C18 C17 C16 123.27(17)
C18 C17 N 118.45(15)
C16 C17 N 118.28(16)
C17 C18 C19 117.90(16)
C17 C18 H18 120.8(13)
C19 C18 H18 121.3(13)
C18 C19 C14 120.03(16)
C18 C19 H19 119.2(14)
C14 C19 H19 120.8(14)

loop_
_geom_bond_atom_site_label_1
_geom_bond_atom_site_label_2
_geom_bond_distance
Fe C4 2.038(2)
Fe C10 2.039(2)
Fe C2 2.042(2)
Fe C1 2.042(2)
Fe C6 2.042(2)
Fe C7 2.042(2)
Fe C5 2.0436(19)
Fe C8 2.044(2)
Fe C3 2.047(2)
Fe C9 2.048(2)
O1 C13 1.337(2)
O1 C11 1.471(2)
O2 C13 1.213(2)
O3 N 1.228(2)
O4 N 1.228(2)
N C17 1.476(2)
C1 C5 1.423(3)
C1 C2 1.432(3)
C1 C11 1.498(3)
C2 C3 1.421(3)
C2 H2 0.97(3)
C3 C4 1.418(3)
C3 H3 0.96(3)
C4 C5 1.427(3)
C4 H4 0.93(3)
C5 H5 0.90(3)
C6 C7 1.416(3)
C6 C10 1.426(3)
C6 H6 0.93(3)
C7 C8 1.420(3)
C7 H7 0.96(3)
C8 C9 1.409(4)
C8 H8 0.87(4)
C9 C10 1.410(4)
C9 H9 0.92(3)
C10 H10 0.90(3)
C11 C12 1.510(3)
C11 H11 0.97(2)
C12 H12A 0.94(3)
C12 H12B 1.01(3)
C12 H12C 0.89(3)
C13 C14 1.498(2)
C14 C15 1.394(3)
C14 C19 1.401(2)
C15 C16 1.384(3)
C15 H15 0.95(2)
C16 C17 1.390(2)
C16 H16 0.90(3)
C17 C18 1.386(2)
C18 C19 1.389(3)
C18 H18 0.94(2)
C19 H19 0.95(2)

loop_
_geom_torsion_atom_site_label_1
_geom_torsion_atom_site_label_2
_geom_torsion_atom_site_label_3
_geom_torsion_atom_site_label_4
_geom_torsion
C4 Fe C1 C5 -37.40(12)
C10 Fe C1 C5 162.38(12)
C2 Fe C1 C5 -118.27(16)
C6 Fe C1 C5 121.00(12)
C7 Fe C1 C5 78.98(13)
C8 Fe C1 C5 47.6(2)
C3 Fe C1 C5 -81.05(13)
C9 Fe C1 C5 -167.7(3)
C4 Fe C1 C2 80.87(13)
C10 Fe C1 C2 -79.35(15)
C6 Fe C1 C2 -120.73(13)
C7 Fe C1 C2 -162.76(12)
C5 Fe C1 C2 118.27(16)
C8 Fe C1 C2 165.9(2)
C3 Fe C1 C2 37.22(12)
C9 Fe C1 C2 -49.4(3)
C4 Fe C1 C11 -158.52(19)
C10 Fe C1 C11 41.3(2)
C2 Fe C1 C11 120.6(2)
C6 Fe C1 C11 -0.11(19)
C7 Fe C1 C11 -42.1(2)
C5 Fe C1 C11 -121.1(2)
C8 Fe C1 C11 -73.5(3)
C3 Fe C1 C11 157.84(19)
C9 Fe C1 C11 71.2(3)
C5 C1 C2 C3 0.7(2)
C11 C1 C2 C3 175.97(17)
Fe C1 C2 C3 -59.12(15)
C5 C1 C2 Fe 59.80(13)
C11 C1 C2 Fe -124.91(18)
C4 Fe C2 C3 37.57(12)
C10 Fe C2 C3 -119.15(13)
C1 Fe C2 C3 119.94(17)
C6 Fe C2 C3 -162.38(12)
C7 Fe C2 C3 161.2(2)
C5 Fe C2 C3 81.74(13)
C8 Fe C2 C3 -42.1(3)
C9 Fe C2 C3 -77.23(16)
C4 Fe C2 C1 -82.37(12)
C10 Fe C2 C1 120.91(13)
C6 Fe C2 C1 77.68(14)
C7 Fe C2 C1 41.3(3)
C5 Fe C2 C1 -38.20(11)
C8 Fe C2 C1 -162.1(3)
C3 Fe C2 C1 -119.94(17)
C9 Fe C2 C1 162.83(13)
C1 C2 C3 C4 0.0(2)
Fe C2 C3 C4 -58.92(15)
C1 C2 C3 Fe 58.88(13)
C10 Fe C3 C4 -160.03(14)
C2 Fe C3 C4 119.41(18)
C1 Fe C3 C4 81.85(13)
C6 Fe C3 C4 164.1(2)
C7 Fe C3 C4 -39.3(3)
C5 Fe C3 C4 37.98(13)
C8 Fe C3 C4 -75.68(17)
C9 Fe C3 C4 -117.66(15)
C4 Fe C3 C2 -119.41(18)
C10 Fe C3 C2 80.56(16)
C1 Fe C3 C2 -37.57(12)
C6 Fe C3 C2 44.7(3)
C7 Fe C3 C2 -158.7(2)
C5 Fe C3 C2 -81.43(13)
C8 Fe C3 C2 164.91(13)
C9 Fe C3 C2 122.93(14)
C2 C3 C4 C5 -0.6(2)
Fe C3 C4 C5 -59.59(14)
C2 C3 C4 Fe 58.98(14)
C10 Fe C4 C3 49.9(3)
C2 Fe C4 C3 -37.62(14)
C1 Fe C4 C3 -81.83(14)
C6 Fe C4 C3 -163.8(2)
C7 Fe C4 C3 164.96(13)
C5 Fe C4 C3 -119.07(19)
C8 Fe C4 C3 123.11(15)
C9 Fe C4 C3 81.62(17)
C10 Fe C4 C5 168.9(2)
C2 Fe C4 C5 81.46(13)
C1 Fe C4 C5 37.24(11)
C6 Fe C4 C5 -44.7(3)
C7 Fe C4 C5 -75.97(15)
C8 Fe C4 C5 -117.81(14)
C3 Fe C4 C5 119.07(19)
C9 Fe C4 C5 -159.31(14)
C2 C1 C5 C4 -1.1(2)
C11 C1 C5 C4 -176.33(17)
Fe C1 C5 C4 58.60(13)
C2 C1 C5 Fe -59.65(13)
C11 C1 C5 Fe 125.07(18)
C3 C4 C5 C1 1.0(2)
Fe C4 C5 C1 -58.73(13)
C3 C4 C5 Fe 59.77(14)
C4 Fe C5 C1 120.05(17)
C10 Fe C5 C1 -47.7(3)
C2 Fe C5 C1 38.48(11)
C6 Fe C5 C1 -77.26(13)
C7 Fe C5 C1 -118.13(12)
C8 Fe C5 C1 -159.60(12)
C3 Fe C5 C1 82.36(13)
C9 Fe C5 C1 170.1(2)
C10 Fe C5 C4 -167.7(2)
C2 Fe C5 C4 -81.57(14)
C1 Fe C5 C4 -120.05(17)
C6 Fe C5 C4 162.69(13)
C7 Fe C5 C4 121.82(13)
C8 Fe C5 C4 80.35(15)
C3 Fe C5 C4 -37.69(13)
C9 Fe C5 C4 50.0(3)
C4 Fe C6 C7 -42.3(3)
C10 Fe C6 C7 119.30(19)
C2 Fe C6 C7 -159.22(12)
C1 Fe C6 C7 -117.14(12)
C5 Fe C6 C7 -75.47(14)
C8 Fe C6 C7 38.15(14)
C3 Fe C6 C7 167.8(2)
C9 Fe C6 C7 81.69(15)
C4 Fe C6 C10 -161.6(2)
C2 Fe C6 C10 81.48(16)
C1 Fe C6 C10 123.56(15)
C7 Fe C6 C10 -119.30(19)
C5 Fe C6 C10 165.24(14)
C8 Fe C6 C10 -81.15(16)
C3 Fe C6 C10 48.5(3)
C9 Fe C6 C10 -37.60(16)
C10 C6 C7 C8 -0.7(2)
Fe C6 C7 C8 -59.80(14)
C10 C6 C7 Fe 59.13(14)
C4 Fe C7 C6 163.49(12)
C10 Fe C7 C6 -37.85(13)
C2 Fe C7 C6 50.3(3)
C1 Fe C7 C6 80.37(14)
C5 Fe C7 C6 122.14(13)
C8 Fe C7 C6 -118.47(19)
C3 Fe C7 C6 -167.2(2)
C9 Fe C7 C6 -81.40(15)
C4 Fe C7 C8 -78.04(17)
C10 Fe C7 C8 80.62(16)
C2 Fe C7 C8 168.8(2)
C1 Fe C7 C8 -161.16(14)
C6 Fe C7 C8 118.47(19)
C5 Fe C7 C8 -119.39(15)
C3 Fe C7 C8 -48.7(3)
C9 Fe C7 C8 37.07(16)
C6 C7 C8 C9 0.5(2)
Fe C7 C8 C9 -59.30(17)
C6 C7 C8 Fe 59.77(14)
C4 Fe C8 C9 -119.70(15)
C10 Fe C8 C9 37.56(15)
C2 Fe C8 C9 -46.4(3)
C1 Fe C8 C9 163.54(19)
C6 Fe C8 C9 81.86(15)
C7 Fe C8 C9 119.9(2)
C5 Fe C8 C9 -162.22(13)
C3 Fe C8 C9 -78.39(17)
C4 Fe C8 C7 120.39(14)
C10 Fe C8 C7 -82.35(15)
C2 Fe C8 C7 -166.3(2)
C1 Fe C8 C7 43.6(3)
C6 Fe C8 C7 -38.06(13)
C5 Fe C8 C7 77.87(15)
C3 Fe C8 C7 161.70(13)
C9 Fe C8 C7 -119.9(2)
C7 C8 C9 C10 -0.1(3)
Fe C8 C9 C10 -59.14(16)
C7 C8 C9 Fe 59.05(15)
C4 Fe C9 C8 78.38(16)
C10 Fe C9 C8 -119.3(2)
C2 Fe C9 C8 163.44(14)
C1 Fe C9 C8 -158.8(2)
C6 Fe C9 C8 -81.22(15)
C7 Fe C9 C8 -37.42(14)
C5 Fe C9 C8 42.1(3)
C3 Fe C9 C8 121.26(15)
C4 Fe C9 C10 -162.30(14)
C2 Fe C9 C10 -77.24(17)
C1 Fe C9 C10 -39.5(3)
C6 Fe C9 C10 38.09(14)
C7 Fe C9 C10 81.90(15)
C5 Fe C9 C10 161.37(19)
C8 Fe C9 C10 119.3(2)
C3 Fe C9 C10 -119.43(15)
C8 C9 C10 C6 -0.3(3)
Fe C9 C10 C6 -59.61(15)
C8 C9 C10 Fe 59.29(16)
C7 C6 C10 C9 0.6(2)
Fe C6 C10 C9 59.93(15)
C7 C6 C10 Fe -59.32(14)
C4 Fe C10 C9 43.5(3)
C2 Fe C10 C9 122.84(16)
C1 Fe C10 C9 165.89(14)
C6 Fe C10 C9 -118.9(2)
C7 Fe C10 C9 -81.41(17)
C5 Fe C10 C9 -158.3(2)
C8 Fe C10 C9 -37.47(16)
C3 Fe C10 C9 80.00(19)
C4 Fe C10 C6 162.5(2)
C2 Fe C10 C6 -118.21(14)
C1 Fe C10 C6 -75.16(16)
C7 Fe C10 C6 37.54(13)
C5 Fe C10 C6 -39.4(3)
C8 Fe C10 C6 81.48(15)
C3 Fe C10 C6 -161.05(13)
C9 Fe C10 C6 118.9(2)
C13 O1 C11 C1 150.18(15)
C13 O1 C11 C12 -85.1(2)
C5 C1 C11 O1 -47.8(2)
C2 C1 C11 O1 137.76(18)
Fe C1 C11 O1 45.2(2)
C5 C1 C11 C12 -168.89(18)
C2 C1 C11 C12 16.7(3)
Fe C1 C11 C12 -75.8(2)
C11 O1 C13 O2 -5.6(3)
C11 O1 C13 C14 175.06(14)
O2 C13 C14 C15 4.1(3)
O1 C13 C14 C15 -176.59(15)
O2 C13 C14 C19 -175.68(17)
O1 C13 C14 C19 3.6(2)
C19 C14 C15 C16 1.4(3)
C13 C14 C15 C16 -178.41(15)
C14 C15 C16 C17 -0.5(3)
C15 C16 C17 C18 -0.7(3)
C15 C16 C17 N 179.06(15)
O4 N C17 C18 173.27(16)
O3 N C17 C18 -6.3(2)
O4 N C17 C16 -6.5(2)
O3 N C17 C16 173.87(16)
C16 C17 C18 C19 1.0(3)
N C17 C18 C19 -178.77(15)
C17 C18 C19 C14 -0.1(3)
C15 C14 C19 C18 -1.1(3)
C13 C14 C19 C18 178.69(15)
